data_2019460
loop_
_publ_author_name
'Ying, Shao-Ming'
'Huang, Xiao-Hui'
'Luo, Wu-Kui'
'Xiao, Yan-Chun'

_publ_section_title
;
 Synthesis, crystal structures and characterizations of two homochiral
 coordination polymers based on a chiral reduced Schiff base ligand
;
_journal_coeditor_code QS3037
_journal_issue 4
_journal_name_full 'Acta Crystallographica Section C'
_journal_page_first 375
_journal_page_last 378
_journal_paper_doi 10.1107/S2053229614005762
_journal_volume 70
_journal_year 2014
_chemical_formula_iupac '[Zn (C17 H15 N O4)]'
_chemical_formula_moiety 'C17 H15 N O4 Zn'
_chemical_formula_sum 'C17 H15 N O4 Zn'
_chemical_formula_weight 362.67
_chemical_name_systematic
;
poly[(\m~5~-4-{[(1-carboxylato-2-phenylethyl)amino]methyl}benzoato)zinc(II)]
;
_space_group_IT_number 19
_symmetry_cell_setting orthorhombic
_symmetry_space_group_name_Hall 'P 2ac 2ab'
_symmetry_space_group_name_H-M 'P 21 21 21'
_atom_sites_solution_hydrogens geom
_atom_sites_solution_primary direct
_atom_sites_solution_secondary difmap
_audit_creation_method SHELXL97
_cell_angle_alpha 90.00
_cell_angle_beta 90.00
_cell_angle_gamma 90.00
_cell_formula_units_Z 4
_cell_length_a 5.6649(11)
_cell_length_b 14.196(3)
_cell_length_c 19.148(4)
_cell_measurement_temperature 123(2)
_cell_volume 1539.9(5)
_computing_cell_refinement 'SAINT-Plus (Bruker, 2004)'
_computing_data_collection 'APEX2 (Bruker, 2004)'
_computing_data_reduction 'SAINT-Plus (Bruker, 2004)'
_computing_molecular_graphics 'SHELXL97 (Sheldrick, 2008)'
_computing_publication_material 'SHELXL97 (Sheldrick, 2008)'
_computing_structure_refinement 'SHELXL97 (Sheldrick, 2008)'
_computing_structure_solution 'SHELXS97 (Sheldrick, 2008)'
_diffrn_ambient_temperature 123(2)
_diffrn_measured_fraction_theta_full 0.970
_diffrn_measured_fraction_theta_max 0.970
_diffrn_measurement_device_type 'Bruker APEX CCD area-detector'
_diffrn_measurement_method \w
_diffrn_radiation_monochromator graphite
_diffrn_radiation_source 'fine-focus sealed tube'
_diffrn_radiation_type MoK\a
_diffrn_radiation_wavelength 0.71073
_diffrn_reflns_av_R_equivalents 0.0805
_diffrn_reflns_av_sigmaI/netI 0.1419
_diffrn_reflns_limit_h_max 6
_diffrn_reflns_limit_h_min -6
_diffrn_reflns_limit_k_max 17
_diffrn_reflns_limit_k_min -16
_diffrn_reflns_limit_l_max 8
_diffrn_reflns_limit_l_min -23
_diffrn_reflns_number 5970
_diffrn_reflns_theta_full 26.00
_diffrn_reflns_theta_max 26.00
_diffrn_reflns_theta_min 1.79
_exptl_absorpt_coefficient_mu 1.614
_exptl_absorpt_correction_T_max 0.8817
_exptl_absorpt_correction_T_min 0.8552
_exptl_absorpt_correction_type multi-scan
_exptl_absorpt_process_details '(SADABS; Bruker, 2004)'
_exptl_crystal_colour colourless
_exptl_crystal_density_diffrn 1.564
_exptl_crystal_density_method 'not measured'
_exptl_crystal_description prism
_exptl_crystal_F_000 744
_exptl_crystal_size_max 0.10
_exptl_crystal_size_mid 0.09
_exptl_crystal_size_min 0.08
_refine_diff_density_max 0.867
_refine_diff_density_min -0.694
_refine_ls_abs_structure_details 'Flack (1983), with 1184 Friedel pairs'
_refine_ls_abs_structure_Flack -0.01(2)
_refine_ls_extinction_method none
_refine_ls_goodness_of_fit_ref 0.835
_refine_ls_hydrogen_treatment constr
_refine_ls_matrix_type full
_refine_ls_number_parameters 208
_refine_ls_number_reflns 2901
_refine_ls_number_restraints 0
_refine_ls_restrained_S_all 0.835
_refine_ls_R_factor_all 0.0755
_refine_ls_R_factor_gt 0.0516
_refine_ls_shift/su_max 0.019
_refine_ls_shift/su_mean 0.002
_refine_ls_structure_factor_coef Fsqd
_refine_ls_weighting_details 'calc w = 1/[\s^2^(Fo^2^)+(0.0124P)^2^+0.0000P] where P=(Fo^2^+2Fc^2^)/3'
_refine_ls_weighting_scheme calc
_refine_ls_wR_factor_gt 0.0714
_refine_ls_wR_factor_ref 0.0780
_reflns_number_gt 2069
_reflns_number_total 2901
_reflns_threshold_expression I>2\s(I)
_cod_data_source_file qs3037sup1.cif
_cod_data_source_block 1
_cod_database_code 2019460
_cod_database_fobs_code 2019460

loop_
_symmetry_equiv_pos_as_xyz
'x, y, z'
'-x+1/2, -y, z+1/2'
'-x, y+1/2, -z+1/2'
'x+1/2, -y+1/2, -z'

loop_
_atom_site_type_symbol
_atom_site_label
_atom_site_fract_x
_atom_site_fract_y
_atom_site_fract_z
_atom_site_U_iso_or_equiv
_atom_site_adp_type
_atom_site_calc_flag
_atom_site_refinement_flags
_atom_site_occupancy
_atom_site_symmetry_multiplicity
Zn Zn1 0.93840(11) 0.81450(4) 0.97733(3) 0.01628(16) Uani d . 1 1
O O4 1.1600(6) 1.2257(2) 0.6025(2) 0.0198(10) Uani d . 1 1
O O3 1.4335(7) 1.1202(2) 0.56522(18) 0.0192(9) Uani d . 1 1
O O2 1.6289(6) 0.8897(2) 0.9778(2) 0.0199(9) Uani d . 1 1
O O1 1.3224(6) 0.7936(2) 0.95729(19) 0.0173(10) Uani d . 1 1
N N1 1.0484(8) 0.9269(2) 0.9046(2) 0.0152(10) Uani d . 1 1
H H1AA 0.9506 0.9772 0.9101 0.018 Uiso calc R 1 1
C C14 1.2162(9) 1.0872(3) 0.6676(3) 0.0162(13) Uani d . 1 1
C C5 1.0150(9) 1.1805(3) 0.9464(3) 0.0286(15) Uani d . 1 1
H H5A 0.9099 1.1581 0.9799 0.034 Uiso calc R 1 1
C C13 1.3652(10) 1.0127(3) 0.6847(3) 0.0206(15) Uani d . 1 1
H H13A 1.5043 1.0035 0.6599 0.025 Uiso calc R 1 1
C C7 1.2846(9) 1.0430(3) 0.9722(3) 0.0224(14) Uani d . 1 1
H H7A 1.1683 1.0329 1.0086 0.027 Uiso calc R 1 1
H H7B 1.4372 1.0507 0.9944 0.027 Uiso calc R 1 1
C C9 1.4238(11) 0.8738(3) 0.9563(3) 0.0169(13) Uani d . 1 1
C C4 1.2241(10) 1.1320(3) 0.9331(3) 0.0205(14) Uani d . 1 1
C C15 1.0134(9) 1.0996(3) 0.7055(3) 0.0210(15) Uani d . 1 1
H H15A 0.9134 1.1495 0.6949 0.025 Uiso calc R 1 1
C C12 1.3064(10) 0.9525(4) 0.7386(3) 0.0220(14) Uani d . 1 1
H H12A 1.4084 0.9036 0.7501 0.026 Uiso calc R 1 1
C C10 1.0321(10) 0.8937(3) 0.8318(3) 0.0219(14) Uani d . 1 1
H H10A 0.8714 0.8731 0.8234 0.026 Uiso calc R 1 1
H H10B 1.1335 0.8391 0.8268 0.026 Uiso calc R 1 1
C C16 0.9548(11) 1.0382(3) 0.7598(3) 0.0227(13) Uani d . 1 1
H H16A 0.8170 1.0482 0.7851 0.027 Uiso calc R 1 1
C C17 1.2740(10) 1.1505(4) 0.6065(3) 0.0194(14) Uani d . 1 1
C C11 1.0973(11) 0.9636(3) 0.7762(3) 0.0183(13) Uani d . 1 1
C C8 1.2920(9) 0.9553(3) 0.9244(3) 0.0167(13) Uani d . 1 1
H H8A 1.3749 0.9732 0.8815 0.020 Uiso calc R 1 1
C C6 0.9639(12) 1.2631(4) 0.9092(3) 0.0367(17) Uani d . 1 1
H H6A 0.8237 1.2951 0.9178 0.044 Uiso calc R 1 1
C C2 1.3243(12) 1.2491(4) 0.8479(4) 0.046(2) Uani d . 1 1
H H2A 1.4302 1.2718 0.8149 0.056 Uiso calc R 1 1
C C3 1.3751(10) 1.1679(3) 0.8838(3) 0.0339(17) Uani d . 1 1
H H3A 1.5156 1.1365 0.8745 0.041 Uiso calc R 1 1
C C1 1.1186(12) 1.2968(4) 0.8605(4) 0.046(2) Uani d . 1 1
H H1A 1.0844 1.3517 0.8360 0.055 Uiso calc R 1 1

loop_
_atom_site_aniso_label
_atom_site_aniso_U_11
_atom_site_aniso_U_22
_atom_site_aniso_U_33
_atom_site_aniso_U_12
_atom_site_aniso_U_13
_atom_site_aniso_U_23
Zn1 0.0173(3) 0.0173(3) 0.0142(3) -0.0011(3) 0.0001(4) 0.0005(3)
O4 0.030(2) 0.0121(18) 0.017(3) 0.0023(17) 0.004(2) -0.0006(17)
O3 0.017(2) 0.0186(17) 0.022(2) 0.003(2) 0.002(2) 0.0034(16)
O2 0.019(2) 0.0233(18) 0.018(2) -0.0038(15) -0.002(2) 0.001(2)
O1 0.020(2) 0.0134(19) 0.018(3) -0.0028(16) 0.0000(18) -0.0004(15)
N1 0.020(3) 0.014(2) 0.012(3) 0.003(2) -0.002(2) 0.0010(18)
C14 0.015(3) 0.017(3) 0.016(4) 0.001(2) 0.000(3) 0.001(3)
C5 0.027(4) 0.026(3) 0.032(4) 0.000(3) -0.001(3) -0.006(3)
C13 0.027(4) 0.022(3) 0.013(4) -0.001(3) 0.009(3) 0.003(3)
C7 0.025(3) 0.016(3) 0.026(4) 0.001(2) -0.008(3) -0.001(3)
C9 0.022(3) 0.021(3) 0.007(3) 0.007(3) 0.009(3) 0.003(2)
C4 0.023(4) 0.012(3) 0.026(4) -0.003(3) 0.000(3) 0.001(3)
C15 0.017(4) 0.019(3) 0.026(4) 0.006(2) -0.001(3) 0.007(3)
C12 0.024(3) 0.021(3) 0.021(4) 0.002(3) -0.001(3) 0.004(3)
C10 0.027(4) 0.022(3) 0.017(3) -0.005(3) -0.001(3) -0.003(2)
C16 0.017(3) 0.027(3) 0.023(4) 0.002(3) 0.001(3) 0.004(3)
C17 0.028(4) 0.014(3) 0.016(4) -0.009(3) 0.000(3) 0.000(3)
C11 0.022(4) 0.017(3) 0.016(3) -0.005(3) 0.000(3) 0.003(2)
C8 0.021(3) 0.015(3) 0.015(4) -0.005(2) -0.001(3) 0.001(3)
C6 0.036(4) 0.027(3) 0.046(5) 0.016(3) -0.010(4) -0.007(3)
C2 0.047(5) 0.034(4) 0.058(6) 0.001(4) 0.012(4) 0.018(4)
C3 0.026(4) 0.025(3) 0.050(5) -0.005(3) 0.000(3) 0.003(3)
C1 0.060(5) 0.035(4) 0.042(5) -0.004(4) -0.017(4) 0.013(3)

loop_
_atom_type_symbol
_atom_type_description
_atom_type_scat_dispersion_real
_atom_type_scat_dispersion_imag
_atom_type_scat_source
C C 0.0033 0.0016 'International Tables Vol C Tables 4.2.6.8 and 6.1.1.4'
H H 0.0000 0.0000 'International Tables Vol C Tables 4.2.6.8 and 6.1.1.4'
N N 0.0061 0.0033 'International Tables Vol C Tables 4.2.6.8 and 6.1.1.4'
O O 0.0106 0.0060 'International Tables Vol C Tables 4.2.6.8 and 6.1.1.4'
Zn Zn 0.2839 1.4301 'International Tables Vol C Tables 4.2.6.8 and 6.1.1.4'

loop_
_geom_angle_atom_site_label_1
_geom_angle_atom_site_label_2
_geom_angle_atom_site_label_3
_geom_angle_site_symmetry_1
_geom_angle_site_symmetry_3
_geom_angle
O3 Zn1 O4 2_775 3_746 168.70(13)
O3 Zn1 O2 2_775 1_455 93.64(15)
O4 Zn1 O2 3_746 1_455 95.20(15)
O3 Zn1 O1 2_775 4_467 87.21(14)
O4 Zn1 O1 3_746 4_467 84.83(13)
O2 Zn1 O1 1_455 4_467 96.34(14)
O3 Zn1 N1 2_775 . 95.23(14)
O4 Zn1 N1 3_746 . 92.91(15)
O2 Zn1 N1 1_455 . 82.44(15)
O1 Zn1 N1 4_467 . 177.33(16)
O3 Zn1 O1 2_775 . 81.74(14)
O4 Zn1 O1 3_746 . 93.14(15)
O2 Zn1 O1 1_455 . 154.67(13)
O1 Zn1 O1 4_467 . 108.22(11)
N1 Zn1 O1 . . 73.28(15)
C17 O4 Zn1 . 3_756 135.1(4)
C17 O3 Zn1 . 2_774 127.4(3)
C9 O2 Zn1 . 1_655 134.1(3)
C9 O1 Zn1 . 4_567 121.6(4)
C9 O1 Zn1 . . 108.9(3)
Zn1 O1 Zn1 4_567 . 107.59(15)
C10 N1 C8 . . 112.7(4)
C10 N1 Zn1 . . 110.3(3)
C8 N1 Zn1 . . 107.3(3)
C10 N1 H1AA . . 108.8
C8 N1 H1AA . . 108.8
Zn1 N1 H1AA . . 108.8
C15 C14 C13 . . 118.8(5)
C15 C14 C17 . . 121.0(5)
C13 C14 C17 . . 120.2(5)
C4 C5 C6 . . 119.7(6)
C4 C5 H5A . . 120.1
C6 C5 H5A . . 120.2
C12 C13 C14 . . 120.0(5)
C12 C13 H13A . . 120.0
C14 C13 H13A . . 120.0
C4 C7 C8 . . 112.8(5)
C4 C7 H7A . . 109.0
C8 C7 H7A . . 109.0
C4 C7 H7B . . 109.0
C8 C7 H7B . . 109.0
H7A C7 H7B . . 107.8
O2 C9 O1 . . 125.0(5)
O2 C9 C8 . . 117.0(4)
O1 C9 C8 . . 118.0(5)
C3 C4 C5 . . 118.2(5)
C3 C4 C7 . . 120.8(5)
C5 C4 C7 . . 121.0(5)
C14 C15 C16 . . 120.9(5)
C14 C15 H15A . . 119.6
C16 C15 H15A . . 119.6
C13 C12 C11 . . 121.4(5)
C13 C12 H12A . . 119.3
C11 C12 H12A . . 119.3
N1 C10 C11 . . 116.3(4)
N1 C10 H10A . . 108.2
C11 C10 H10A . . 108.2
N1 C10 H10B . . 108.2
C11 C10 H10B . . 108.2
H10A C10 H10B . . 107.4
C11 C16 C15 . . 120.9(5)
C11 C16 H16A . . 119.5
C15 C16 H16A . . 119.5
O4 C17 O3 . . 128.0(5)
O4 C17 C14 . . 116.3(5)
O3 C17 C14 . . 115.7(5)
C16 C11 C12 . . 118.0(5)
C16 C11 C10 . . 122.0(5)
C12 C11 C10 . . 120.0(5)
N1 C8 C9 . . 110.8(4)
N1 C8 C7 . . 110.1(4)
C9 C8 C7 . . 113.1(4)
N1 C8 H8A . . 107.5
C9 C8 H8A . . 107.5
C7 C8 H8A . . 107.5
C1 C6 C5 . . 120.5(6)
C1 C6 H6A . . 119.8
C5 C6 H6A . . 119.8
C1 C2 C3 . . 120.4(7)
C1 C2 H2A . . 119.8
C3 C2 H2A . . 119.8
C4 C3 C2 . . 121.7(6)
C4 C3 H3A . . 119.1
C2 C3 H3A . . 119.1
C6 C1 C2 . . 119.5(6)
C6 C1 H1A . . 120.2
C2 C1 H1A . . 120.2

loop_
_geom_bond_atom_site_label_1
_geom_bond_atom_site_label_2
_geom_bond_site_symmetry_2
_geom_bond_distance
Zn1 O3 2_775 2.054(3)
Zn1 O4 3_746 2.058(4)
Zn1 O2 1_455 2.053(3)
Zn1 O1 4_467 2.086(3)
Zn1 N1 . 2.208(4)
Zn1 O1 . 2.229(4)
O4 C17 . 1.251(6)
O4 Zn1 3_756 2.058(4)
O3 C17 . 1.275(6)
O3 Zn1 2_774 2.054(3)
O2 C9 . 1.253(6)
O2 Zn1 1_655 2.053(3)
O1 C9 . 1.275(6)
O1 Zn1 4_567 2.086(3)
N1 C10 . 1.474(6)
N1 C8 . 1.487(6)
N1 H1AA . 0.9100
C14 C15 . 1.370(7)
C14 C13 . 1.392(6)
C14 C17 . 1.511(7)
C5 C4 . 1.393(6)
C5 C6 . 1.402(7)
C5 H5A . 0.9300
C13 C12 . 1.380(7)
C13 H13A . 0.9300
C7 C4 . 1.508(7)
C7 C8 . 1.545(7)
C7 H7A . 0.9700
C7 H7B . 0.9700
C9 C8 . 1.506(6)
C4 C3 . 1.372(7)
C15 C16 . 1.396(6)
C15 H15A . 0.9300
C12 C11 . 1.395(7)
C12 H12A . 0.9300
C10 C11 . 1.501(7)
C10 H10A . 0.9700
C10 H10B . 0.9700
C16 C11 . 1.369(6)
C16 H16A . 0.9300
C8 H8A . 0.9800
C6 C1 . 1.367(8)
C6 H6A . 0.9300
C2 C1 . 1.369(8)
C2 C3 . 1.372(7)
C2 H2A . 0.9300
C3 H3A . 0.9300
C1 H1A . 0.9300
